data_2211159
loop_
_publ_author_name
'Jian-Li Lin'
'Yue-Qing Zheng'

_publ_section_title
;<i>catena</i>-Poly[4,4'-bipyridinium(2+)
 [[di-\m-formato-\k^4^<i>O</i>:<i>O</i>-bis[aqua(sulfato-\k<i>O</i>)manganate(II)]]-di-\m-4,4'-bipyridine-1\k<i>N</i>:1'\k<i>N</i>';2\k<i>N</i>:2'\k<i>N</i>']
 dihydrate]
;
_journal_coeditor_code OB2092
_journal_issue 11
_journal_name_full 'Acta Crystallographica Section E'
_journal_page_first m3131
_journal_page_last m3133
_journal_paper_doi 10.1107/S1600536806044370
_journal_volume 62
_journal_year 2006
_chemical_formula_iupac '(C10 H10 N2) [Mn2 (H C O2)2 (S O4)2 (C10 H8 N2)2 (H2 O)2], 2H2 O'
_chemical_formula_moiety 'C10 H10 N2 2+, C22 H22 Mn2 N4 O14 S2 2-, 2H2 O'
_chemical_formula_sum 'C32 H36 Mn2 N6 O16 S2'
_chemical_formula_weight 934.68
_chemical_name_systematic
;catena-Poly[4,4'-bipyridinium(2+)
 [[di-\m-formato-\k^4^O:O-bis[aqua(sulfato-\kO)
manganese(II)]]-di-\m-4,4'-bipyridine-1\kN:1'\kN';2\kN:2'\kN']
 dihydrate]
;
_space_group_IT_number 2
_symmetry_cell_setting triclinic
_symmetry_space_group_name_Hall '-P 1'
_symmetry_space_group_name_H-M 'P -1'
_atom_sites_solution_hydrogens geom
_atom_sites_solution_primary direct
_atom_sites_solution_secondary difmap
_audit_creation_method SHELXL-97
_cell_angle_alpha 89.79(3)
_cell_angle_beta 79.70(3)
_cell_angle_gamma 73.99(3)
_cell_formula_units_Z 1
_cell_length_a 9.3630(19)
_cell_length_b 9.991(2)
_cell_length_c 10.629(2)
_cell_measurement_reflns_used 25
_cell_measurement_temperature 296(2)
_cell_measurement_theta_max 12.5
_cell_measurement_theta_min 5.0
_cell_volume 939.2(4)
_computing_cell_refinement XSCANS
_computing_data_collection 'XSCANS (Siemens, 1994)'
_computing_data_reduction XSCANS
_computing_molecular_graphics 'SHELXTL (Bruker, 1997)'
_computing_publication_material SHELXTL
_computing_structure_refinement 'SHELXL97 (Sheldrick, 1997)'
_computing_structure_solution 'SHELXS97 (Sheldrick, 1997)'
_diffrn_ambient_temperature 296(2)
_diffrn_measured_fraction_theta_full 0.997
_diffrn_measured_fraction_theta_max 0.997
_diffrn_measurement_device_type 'Bruker P4'
_diffrn_measurement_method \w/2\q
_diffrn_radiation_monochromator graphite
_diffrn_radiation_source 'fine-focus sealed tube'
_diffrn_radiation_type MoK\a
_diffrn_radiation_wavelength 0.71073
_diffrn_reflns_av_R_equivalents 0.0228
_diffrn_reflns_av_sigmaI/netI 0.0292
_diffrn_reflns_limit_h_max 12
_diffrn_reflns_limit_h_min -1
_diffrn_reflns_limit_k_max 12
_diffrn_reflns_limit_k_min -12
_diffrn_reflns_limit_l_max 13
_diffrn_reflns_limit_l_min -13
_diffrn_reflns_number 5075
_diffrn_reflns_theta_full 27.50
_diffrn_reflns_theta_max 27.50
_diffrn_reflns_theta_min 1.95
_diffrn_standards_decay_% 0
_diffrn_standards_interval_count 97
_diffrn_standards_number 3
_exptl_absorpt_coefficient_mu 0.866
_exptl_absorpt_correction_T_max 0.853
_exptl_absorpt_correction_T_min 0.768
_exptl_absorpt_correction_type multi-scan
_exptl_absorpt_process_details '(XSCANS; Siemens, 1994)'
_exptl_crystal_colour yellow
_exptl_crystal_density_diffrn 1.652
_exptl_crystal_density_method 'not measured'
_exptl_crystal_description block
_exptl_crystal_F_000 480
_exptl_crystal_size_max 0.311
_exptl_crystal_size_mid 0.222
_exptl_crystal_size_min 0.178
_refine_diff_density_max 0.784
_refine_diff_density_min -0.852
_refine_ls_extinction_coef 0.032(5)
_refine_ls_extinction_expression Fc^*^=kFc[1+0.001xFc^2^\l^3^/sin(2\q)]^-1/4^
_refine_ls_extinction_method SHELXL97
_refine_ls_goodness_of_fit_ref 1.170
_refine_ls_hydrogen_treatment mixed
_refine_ls_matrix_type full
_refine_ls_number_parameters 278
_refine_ls_number_reflns 4282
_refine_ls_number_restraints 0
_refine_ls_restrained_S_all 1.170
_refine_ls_R_factor_all 0.0483
_refine_ls_R_factor_gt 0.0374
_refine_ls_shift/su_max 0.001
_refine_ls_shift/su_mean 0.000
_refine_ls_structure_factor_coef Fsqd
_refine_ls_weighting_details 'calc w=1/[\s^2^(Fo^2^)+(0.1193P)^2^+0.6058P] where P=(Fo^2^+2Fc^2^)/3'
_refine_ls_weighting_scheme calc
_refine_ls_wR_factor_gt 0.1263
_refine_ls_wR_factor_ref 0.1817
_reflns_number_gt 3812
_reflns_number_total 4282
_reflns_threshold_expression I>2\s(I)
_cod_data_source_file ob2092.cif
_cod_data_source_block I
_cod_database_code 2211159
_cod_database_fobs_code 2211159

loop_
_symmetry_equiv_pos_as_xyz
'x, y, z'
'-x, -y, -z'

loop_
_atom_site_type_symbol
_atom_site_label
_atom_site_fract_x
_atom_site_fract_y
_atom_site_fract_z
_atom_site_U_iso_or_equiv
_atom_site_adp_type
_atom_site_calc_flag
_atom_site_refinement_flags
_atom_site_occupancy
Mn Mn 0.49164(4) 0.00534(4) 0.16747(4) 0.02084(19) Uani d . 1
N N1 0.2931(3) 0.2009(3) 0.1851(2) 0.0280(5) Uani d . 1
N N2 -0.3135(3) 0.8047(2) 0.1512(2) 0.0268(5) Uani d . 1
C C1 0.1511(3) 0.1949(3) 0.2016(3) 0.0311(6) Uani d . 1
H H1 0.1324 0.1090 0.2172 0.037 Uiso calc R 1
C C2 0.0290(3) 0.3097(3) 0.1968(3) 0.0288(6) Uani d . 1
H H2 -0.0682 0.2997 0.2079 0.035 Uiso calc R 1
C C3 0.0529(3) 0.4402(3) 0.1752(3) 0.0228(5) Uani d . 1
C C4 0.2015(3) 0.4472(3) 0.1635(3) 0.0289(6) Uani d . 1
H H4 0.2234 0.5322 0.1517 0.035 Uiso calc R 1
C C5 0.3164(3) 0.3265(3) 0.1696(3) 0.0310(6) Uani d . 1
H H5 0.4145 0.3334 0.1626 0.037 Uiso calc R 1
C C6 -0.0733(3) 0.5655(3) 0.1658(3) 0.0233(5) Uani d . 1
C C7 -0.2208(3) 0.5592(3) 0.1771(3) 0.0316(6) Uani d . 1
H H7 -0.2428 0.4744 0.1903 0.038 Uiso calc R 1
C C8 -0.3358(3) 0.6790(3) 0.1689(3) 0.0319(7) Uani d . 1
H H8 -0.4337 0.6714 0.1761 0.038 Uiso calc R 1
C C9 -0.1713(3) 0.8107(3) 0.1386(3) 0.0306(6) Uani d . 1
H H9 -0.1526 0.8968 0.1247 0.037 Uiso calc R 1
C C10 -0.0492(3) 0.6961(3) 0.1450(3) 0.0292(6) Uani d . 1
H H10 0.0479 0.7064 0.1354 0.035 Uiso calc R 1
O O1 0.3497(3) -0.0862(3) 0.3068(2) 0.0330(5) Uani d . 1
H H1A 0.358(5) -0.132(5) 0.365(5) 0.050 Uiso d . 1
H H1B 0.327(5) -0.137(5) 0.263(5) 0.050 Uiso d . 1
O O2 0.6007(2) 0.0792(2) -0.01133(19) 0.0258(4) Uani d . 1
C C11 0.6876(4) 0.1582(4) -0.0215(3) 0.0327(6) Uani d . 1
H H11 0.7149 0.1829 0.0532 0.039 Uiso calc R 1
O O3 0.7383(4) 0.2045(4) -0.1213(3) 0.0579(9) Uani d . 1
S S 0.65558(8) 0.17856(7) 0.35859(6) 0.0577(2) Uani d . 1
O O4 0.5901(3) 0.0795(3) 0.3039(3) 0.0145(6) Uani d . 1
O O5 0.6511(3) 0.2978(2) 0.2787(2) 0.0428(6) Uani d . 1
O O6 0.8133(3) 0.1058(3) 0.3671(3) 0.0447(6) Uani d . 1
O O7 0.5667(3) 0.2235(3) 0.4874(2) 0.0412(6) Uani d . 1
N N3 0.1262(3) 0.1465(3) 0.5557(3) 0.0334(6) Uani d . 1
H H3A 0.159(5) 0.063(5) 0.583(4) 0.040 Uiso d . 1
C C12 -0.0206(4) 0.2069(4) 0.5658(4) 0.0379(7) Uani d . 1
H H12 -0.0884 0.1543 0.5886 0.046 Uiso calc R 1
C C13 -0.0747(4) 0.3456(3) 0.5431(4) 0.0368(7) Uani d . 1
H H13 -0.1779 0.3864 0.5490 0.044 Uiso calc R 1
C C14 0.0275(3) 0.4246(3) 0.5111(3) 0.0265(6) Uani d . 1
C C15 0.1813(3) 0.3569(3) 0.5000(3) 0.0319(6) Uani d . 1
H H15 0.2525 0.4059 0.4772 0.038 Uiso calc R 1
C C16 0.2270(4) 0.2173(3) 0.5231(3) 0.0351(7) Uani d . 1
H H16 0.3295 0.1722 0.5158 0.042 Uiso calc R 1
O O8 0.5749(3) 0.4552(3) 0.6360(3) 0.0495(7) Uani d . 1
H H8A 0.548(6) 0.403(7) 0.587(6) 0.074 Uiso d . 1
H H8B 0.496(6) 0.528(7) 0.655(6) 0.074 Uiso d . 1

loop_
_atom_site_aniso_label
_atom_site_aniso_U_11
_atom_site_aniso_U_22
_atom_site_aniso_U_33
_atom_site_aniso_U_12
_atom_site_aniso_U_13
_atom_site_aniso_U_23
Mn 0.0179(3) 0.0168(3) 0.0253(3) -0.00134(17) -0.00292(16) 0.00219(16)
N1 0.0231(11) 0.0197(11) 0.0336(12) 0.0034(9) -0.0007(9) -0.0006(9)
N2 0.0216(11) 0.0193(11) 0.0356(12) 0.0003(9) -0.0050(9) 0.0018(9)
C1 0.0275(14) 0.0199(13) 0.0416(16) -0.0009(11) -0.0043(12) 0.0023(11)
C2 0.0204(13) 0.0217(13) 0.0431(16) -0.0033(10) -0.0066(11) 0.0044(11)
C3 0.0194(12) 0.0204(12) 0.0243(12) 0.0004(10) -0.0024(9) 0.0015(9)
C4 0.0194(13) 0.0207(13) 0.0439(16) -0.0020(10) -0.0048(11) 0.0046(11)
C5 0.0204(13) 0.0235(14) 0.0443(17) -0.0002(11) -0.0030(12) 0.0025(12)
C6 0.0213(12) 0.0189(12) 0.0247(12) 0.0011(10) -0.0023(9) 0.0019(9)
C7 0.0242(14) 0.0190(13) 0.0503(18) -0.0031(11) -0.0078(12) 0.0058(12)
C8 0.0180(13) 0.0226(13) 0.0537(19) -0.0018(10) -0.0090(12) 0.0052(12)
C9 0.0257(14) 0.0205(13) 0.0451(17) -0.0042(11) -0.0088(12) 0.0067(11)
C10 0.0199(13) 0.0219(13) 0.0443(16) -0.0042(10) -0.0046(11) 0.0046(11)
O1 0.0331(11) 0.0354(12) 0.0309(11) -0.0109(9) -0.0048(9) 0.0096(9)
O2 0.0273(10) 0.0233(9) 0.0270(9) -0.0101(8) -0.0011(8) 0.0024(7)
C11 0.0309(15) 0.0412(17) 0.0326(15) -0.0187(13) -0.0093(12) 0.0041(12)
O3 0.0672(19) 0.083(2) 0.0457(15) -0.0580(19) -0.0098(13) 0.0168(15)
S 0.0251(4) 0.0173(3) 0.0286(4) -0.0047(2) -0.0069(3) 0.0025(2)
O4 0.0511(15) 0.0384(13) 0.0580(16) -0.0169(11) -0.0240(13) -0.0057(11)
O5 0.0450(13) 0.0257(11) 0.0439(13) -0.0022(10) -0.0003(10) 0.0128(10)
O6 0.0265(12) 0.0332(12) 0.0741(18) -0.0051(9) -0.0138(11) 0.0137(12)
O7 0.0496(14) 0.0377(13) 0.0317(11) -0.0085(11) -0.0016(10) 0.0010(9)
N3 0.0323(13) 0.0250(12) 0.0383(14) -0.0013(10) -0.0051(11) 0.0015(10)
C12 0.0307(16) 0.0308(16) 0.0522(19) -0.0077(12) -0.0086(14) 0.0047(14)
C13 0.0254(14) 0.0283(15) 0.055(2) -0.0040(12) -0.0077(13) 0.0032(13)
C14 0.0241(13) 0.0256(15) 0.0267(13) -0.0022(11) -0.0041(10) -0.0003(10)
C15 0.0221(14) 0.0282(15) 0.0416(16) -0.0038(11) -0.0011(11) 0.0021(12)
C16 0.0241(14) 0.0320(16) 0.0440(17) -0.0002(12) -0.0049(12) 0.0020(13)
O8 0.0345(13) 0.0381(14) 0.0723(19) -0.0049(11) -0.0085(13) -0.0092(13)

loop_
_atom_type_symbol
_atom_type_description
_atom_type_scat_dispersion_real
_atom_type_scat_dispersion_imag
_atom_type_scat_source
C C 0.0033 0.0016 'International Tables Vol C Tables 4.2.6.8 and 6.1.1.4'
H H 0.0000 0.0000 'International Tables Vol C Tables 4.2.6.8 and 6.1.1.4'
N N 0.0061 0.0033 'International Tables Vol C Tables 4.2.6.8 and 6.1.1.4'
O O 0.0106 0.0060 'International Tables Vol C Tables 4.2.6.8 and 6.1.1.4'
S S 0.1246 0.1234 'International Tables Vol C Tables 4.2.6.8 and 6.1.1.4'
Mn Mn 0.3368 0.7283 'International Tables Vol C Tables 4.2.6.8 and 6.1.1.4'

loop_
_geom_angle_atom_site_label_1
_geom_angle_atom_site_label_2
_geom_angle_atom_site_label_3
_geom_angle_site_symmetry_1
_geom_angle_site_symmetry_3
_geom_angle
_geom_angle_publ_flag
O4 Mn O1 . . 94.54(11) y
O4 Mn O2 . . 101.46(10) y
O1 Mn O2 . . 163.95(9) y
O4 Mn O2 . 2_655 176.39(9) y
O1 Mn O2 . 2_655 88.18(9) y
O2 Mn O2 . 2_655 75.89(8) y
O4 Mn N1 . . 93.84(11) y
O1 Mn N1 . . 87.83(9) y
O2 Mn N1 . . 89.86(9) y
O2 Mn N1 2_655 . 88.63(9) y
O4 Mn N2 . 1_645 87.08(10) ?
O1 Mn N2 . 1_645 90.68(9) ?
O2 Mn N2 . 1_645 91.35(9) ?
O2 Mn N2 2_655 1_645 90.51(9) ?
N1 Mn N2 . 1_645 178.30(9) ?
C1 N1 C5 . . 117.2(3) ?
C1 N1 Mn . . 122.0(2) ?
C5 N1 Mn . . 120.7(2) ?
C9 N2 C8 . . 116.4(2) ?
C9 N2 Mn . 1_465 120.4(2) ?
C8 N2 Mn . 1_465 122.75(19) ?
N1 C1 C2 . . 123.5(3) ?
N1 C1 H1 . . 118.2 ?
C2 C1 H1 . . 118.2 ?
C1 C2 C3 . . 119.7(3) ?
C1 C2 H2 . . 120.2 ?
C3 C2 H2 . . 120.2 ?
C2 C3 C4 . . 116.6(3) ?
C2 C3 C6 . . 121.8(3) ?
C4 C3 C6 . . 121.6(3) ?
C5 C4 C3 . . 119.6(3) ?
C5 C4 H4 . . 120.2 ?
C3 C4 H4 . . 120.2 ?
N1 C5 C4 . . 123.3(3) ?
N1 C5 H5 . . 118.3 ?
C4 C5 H5 . . 118.3 ?
C7 C6 C10 . . 116.5(2) ?
C7 C6 C3 . . 121.9(3) ?
C10 C6 C3 . . 121.6(3) ?
C6 C7 C8 . . 120.1(3) ?
C6 C7 H7 . . 119.9 ?
C8 C7 H7 . . 119.9 ?
N2 C8 C7 . . 123.5(3) ?
N2 C8 H8 . . 118.2 ?
C7 C8 H8 . . 118.2 ?
N2 C9 C10 . . 124.0(3) ?
N2 C9 H9 . . 118.0 ?
C10 C9 H9 . . 118.0 ?
C9 C10 C6 . . 119.5(3) ?
C9 C10 H10 . . 120.3 ?
C6 C10 H10 . . 120.3 ?
Mn O1 H1A . . 138(3) ?
Mn O1 H1B . . 102(4) ?
H1A O1 H1B . . 98(5) ?
C11 O2 Mn . . 127.19(19) ?
C11 O2 Mn . 2_655 128.57(19) ?
Mn O2 Mn . 2_655 104.11(8) yes
O3 C11 O2 . . 125.5(3) ?
O3 C11 H11 . . 117.2 ?
O2 C11 H11 . . 117.2 ?
O5 S O7 . . 110.54(15) ?
O5 S O4 . . 110.56(17) ?
O7 S O4 . . 107.49(17) ?
O5 S O6 . . 110.01(15) ?
O7 S O6 . . 109.89(17) ?
O4 S O6 . . 108.30(16) ?
S O4 Mn . . 154.9(2) ?
C12 N3 C16 . . 121.4(3) ?
C12 N3 H3A . . 121(3) ?
C16 N3 H3A . . 117(3) ?
N3 C12 C13 . . 121.3(3) ?
N3 C12 H12 . . 119.4 ?
C13 C12 H12 . . 119.4 ?
C12 C13 C14 . . 119.1(3) ?
C12 C13 H13 . . 120.4 ?
C14 C13 H13 . . 120.4 ?
C15 C14 C13 . . 117.9(3) ?
C15 C14 C14 . 2_566 121.7(3) no
C13 C14 C14 . 2_566 120.4(3) no
C16 C15 C14 . . 119.7(3) ?
C16 C15 H15 . . 120.2 ?
C14 C15 H15 . . 120.2 ?
N3 C16 C15 . . 120.6(3) ?
N3 C16 H16 . . 119.7 ?
C15 C16 H16 . . 119.7 ?
H8A O8 H8B . . 104(5) ?

loop_
_geom_bond_atom_site_label_1
_geom_bond_atom_site_label_2
_geom_bond_site_symmetry_2
_geom_bond_distance
_geom_bond_publ_flag
Mn O4 . 2.089(3) y
Mn O1 . 2.180(2) y
Mn O2 . 2.216(2) y
Mn O2 2_655 2.268(2) y
Mn N1 . 2.276(2) y
Mn N2 1_645 2.291(2) ?
N1 C1 . 1.328(4) ?
N1 C5 . 1.337(4) ?
N2 C9 . 1.333(4) ?
N2 C8 . 1.336(4) ?
N2 Mn 1_465 2.291(2) ?
C1 C2 . 1.386(4) ?
C1 H1 . 0.9300 ?
C2 C3 . 1.394(4) ?
C2 H2 . 0.9300 ?
C3 C4 . 1.396(4) ?
C3 C6 . 1.482(4) ?
C4 C5 . 1.387(4) ?
C4 H4 . 0.9300 ?
C5 H5 . 0.9300 ?
C6 C7 . 1.384(4) ?
C6 C10 . 1.395(4) ?
C7 C8 . 1.386(4) ?
C7 H7 . 0.9300 ?
C8 H8 . 0.9300 ?
C9 C10 . 1.388(4) ?
C9 H9 . 0.9300 ?
C10 H10 . 0.9300 ?
O1 H1A . 0.77(5) ?
O1 H1B . 0.78(5) ?
O2 C11 . 1.271(4) ?
O2 Mn 2_655 2.268(2) y
C11 O3 . 1.226(4) ?
C11 H11 . 0.9300 ?
S O5 . 1.456(2) ?
S O7 . 1.469(2) ?
S O4 . 1.470(3) ?
S O6 . 1.474(2) ?
N3 C12 . 1.325(4) ?
N3 C16 . 1.327(4) ?
N3 H3A . 0.87(4) ?
C12 C13 . 1.375(5) ?
C12 H12 . 0.9300 ?
C13 C14 . 1.396(4) ?
C13 H13 . 0.9300 ?
C14 C15 . 1.395(4) ?
C14 C14 2_566 1.485(6) ?
C15 C16 . 1.376(4) ?
C15 H15 . 0.9300 ?
C16 H16 . 0.9300 ?
O8 H8A . 0.85(7) ?
O8 H8B . 0.88(6) ?

loop_
_geom_hbond_atom_site_label_D
_geom_hbond_atom_site_label_H
_geom_hbond_atom_site_label_A
_geom_hbond_site_symmetry_A
_geom_hbond_distance_DH
_geom_hbond_distance_HA
_geom_hbond_distance_DA
_geom_hbond_angle_DHA
_geom_hbond_publ_flag
O1 H1A O7 2_656 0.77(3) 1.96(5) 2.697(4) 161(2) y
O1 H1B O3 2_655 0.78(3) 1.91(3) 2.665(2) 159(2) y
O8 H8A O7 1_555 0.85(6) 2.04(7) 2.834(3) 155(6) y
O8 H8B O5 2_666 0.88(7) 1.94(7) 2.799(2) 167(2) y
N3 H3A O6 2_656 0.87(3) 1.73(3) 2.590(2) 167(2) y
C7 H7 O5 1_455 0.93 2.37 3.267(3) 162 y
C10 H10 O3 2_665 0.93 2.39 3.294(3) 165 y
C11 H11 O5 1_555 0.93 2.56 3.409(3) 152 y
C13 H13 O8 1_455 0.93 2.25 3.131(3) 159 y
C15 H15 O8 2_666 0.93 2.55 3.462(3) 166 y
C16 H16 O7 1_555 0.93 2.38 3.153(3) 140 y
